data_7236869
loop_
_publ_author_name
'Han, Min-Le'
'Wen, Guo-Xuan'
'Dong, Wen-Wen'
'Zhou, Zhi-Hang'
'Wu, Ya-Pan'
'Zhao, Jun'
'Li, Dong-Sheng'
'Ma, Lu-Fang'
'Bu, Xianhui'

_publ_section_title
;
 A heterometallic sodium--europium-cluster-based metal--organic framework
 as a versatile and water-stable chemosensor for antibiotics and
 explosives
;
_journal_issue 33
_journal_name_full 'Journal of Materials Chemistry C'
_journal_page_first 8469
_journal_paper_doi 10.1039/C7TC02885G
_journal_volume 5
_journal_year 2017
_chemical_formula_moiety '0.25(C264 H288 Eu8 N72 Na4 O72), 1(O)'
_chemical_formula_sum 'C66 H72 Eu2 N18 Na O19'
_chemical_formula_weight 1748.32
_space_group_crystal_system cubic
_space_group_IT_number 205
_space_group_name_Hall '-P 2ac 2ab 3'
_space_group_name_H-M_alt 'P a -3'
_atom_sites_solution_hydrogens geom
_atom_sites_solution_primary dual
_audit_creation_date 2017-03-28
_audit_creation_method
;
Olex2 1.2-alpha
(compiled 2017.02.06 svn.r3384 for OlexSys, GUI svn.r5312)
;
_audit_update_record
;
2017-06-01 deposited with the CCDC.
2017-07-24 downloaded from the CCDC.
;
_cell_angle_alpha 90
_cell_angle_beta 90
_cell_angle_gamma 90
_cell_formula_units_Z 4
_cell_length_a 19.4641(2)
_cell_length_b 19.4641(2)
_cell_length_c 19.4641(2)
_cell_measurement_reflns_used 20126
_cell_measurement_temperature 120.01(10)
_cell_measurement_theta_max 27.7240
_cell_measurement_theta_min 3.8980
_cell_volume 7374.00(13)
_computing_cell_refinement 'CrysAlisPro 1.171.38.41r (Rigaku OD, 2015)'
_computing_data_collection 'CrysAlisPro 1.171.38.41r (Rigaku OD, 2015)'
_computing_data_reduction 'CrysAlisPro 1.171.38.41r (Rigaku OD, 2015)'
_computing_molecular_graphics 'Olex2 (Dolomanov et al., 2009)'
_computing_publication_material 'Olex2 (Dolomanov et al., 2009)'
_computing_structure_refinement 'ShelXL (Sheldrick, 2015)'
_computing_structure_solution 'ShelXT (Sheldrick, 2015)'
_diffrn_ambient_environment N~2~
_diffrn_ambient_temperature 120.01(10)
_diffrn_detector 'CCD plate'
_diffrn_detector_area_resol_mean 8.0584
_diffrn_detector_type EosS2
_diffrn_measured_fraction_theta_full 0.997
_diffrn_measured_fraction_theta_max 0.992
_diffrn_measurement_details
;
List of Runs (angles in degrees, time in seconds):

  # Type    Start    End  Width  t~exp~   \w     \q     \k     \f   Frames
#--------------------------------------------------------------------------
  1  \w    -45.00   3.00   1.00   14.19    --  -12.53 -57.00  30.00   48
  2  \w      1.00  69.00   1.00   14.19    --   13.47  38.00 -90.00   68
  3  \w     50.00  77.00   1.00   14.19    --   13.47  57.00 -90.00   27
  4  \w    -34.00  53.00   1.00   14.19    --  -12.53  77.00 120.00   87
  5  \w    -19.00  23.00   1.00   14.19    --  -12.53 -99.00-120.00   42
  6  \w    -80.00  -3.00   1.00   14.19    --  -12.53 -77.00   0.00   77
  7  \w    -74.00 -35.00   1.00   14.19    --  -12.53-178.00 150.00   39
;
_diffrn_measurement_device 'four-circle diffractometer'
_diffrn_measurement_device_type 'SuperNova, Single source at offset, EosS2'
_diffrn_measurement_method '\w scans'
_diffrn_orient_matrix_type 'CrysAlisPro convention (1999,Acta A55,543-557)'
_diffrn_orient_matrix_UB_11 0.0275236000
_diffrn_orient_matrix_UB_12 0.0179427000
_diffrn_orient_matrix_UB_13 -0.0158200000
_diffrn_orient_matrix_UB_21 0.0212072000
_diffrn_orient_matrix_UB_22 -0.0072059000
_diffrn_orient_matrix_UB_23 0.0287350000
_diffrn_orient_matrix_UB_31 0.0110119000
_diffrn_orient_matrix_UB_32 -0.0308871000
_diffrn_orient_matrix_UB_33 -0.0158606000
_diffrn_radiation_monochromator mirror
_diffrn_radiation_probe x-ray
_diffrn_radiation_type MoK\a
_diffrn_radiation_wavelength 0.71073
_diffrn_reflns_av_R_equivalents 0.0443
_diffrn_reflns_av_unetI/netI 0.0160
_diffrn_reflns_Laue_measured_fraction_full 0.997
_diffrn_reflns_Laue_measured_fraction_max 0.992
_diffrn_reflns_limit_h_max 24
_diffrn_reflns_limit_h_min -24
_diffrn_reflns_limit_k_max 24
_diffrn_reflns_limit_k_min -24
_diffrn_reflns_limit_l_max 23
_diffrn_reflns_limit_l_min -24
_diffrn_reflns_number 55923
_diffrn_reflns_point_group_measured_fraction_full 0.997
_diffrn_reflns_point_group_measured_fraction_max 0.992
_diffrn_reflns_theta_full 25.242
_diffrn_reflns_theta_max 26.326
_diffrn_reflns_theta_min 3.472
_diffrn_source 'micro-focus sealed X-ray tube'
_diffrn_source_type 'SuperNova (Mo) X-ray Source'
_exptl_absorpt_coefficient_mu 1.773
_exptl_absorpt_correction_T_max 1.00000
_exptl_absorpt_correction_T_min 0.76466
_exptl_absorpt_correction_type multi-scan
_exptl_absorpt_process_details
;
CrysAlisPro 1.171.38.41r (Rigaku Oxford Diffraction, 2015)
Empirical absorption correction using spherical harmonics,
 implemented in SCALE3 ABSPACK scaling algorithm.
;
_exptl_crystal_colour 'clear whiteish colourless'
_exptl_crystal_colour_lustre clear
_exptl_crystal_colour_modifier whiteish
_exptl_crystal_colour_primary colourless
_exptl_crystal_density_diffrn 1.575
_exptl_crystal_description block
_exptl_crystal_F_000 3532
_exptl_crystal_size_max 0.25
_exptl_crystal_size_mid 0.25
_exptl_crystal_size_min 0.25
_refine_diff_density_max 1.135
_refine_diff_density_min -0.705
_refine_diff_density_rms 0.101
_refine_ls_extinction_method none
_refine_ls_goodness_of_fit_ref 1.112
_refine_ls_hydrogen_treatment constr
_refine_ls_matrix_type full
_refine_ls_number_parameters 181
_refine_ls_number_reflns 2499
_refine_ls_number_restraints 48
_refine_ls_restrained_S_all 1.134
_refine_ls_R_factor_all 0.0479
_refine_ls_R_factor_gt 0.0399
_refine_ls_shift/su_max 0.002
_refine_ls_shift/su_mean 0.000
_refine_ls_structure_factor_coef Fsqd
_refine_ls_weighting_details 'w=1/[\s^2^(Fo^2^)+(0.0355P)^2^+32.7011P] where P=(Fo^2^+2Fc^2^)/3'
_refine_ls_weighting_scheme calc
_refine_ls_wR_factor_gt 0.0959
_refine_ls_wR_factor_ref 0.0997
_reflns_Friedel_coverage 0.000
_reflns_number_gt 2157
_reflns_number_total 2499
_reflns_threshold_expression 'I > 2\s(I)'
_cod_data_source_file c7tc02885g2.cif
_cod_data_source_block 20161210-eu-mof
_cod_original_cell_volume 7374.0(2)
_cod_database_code 7236869
_shelx_shelxl_version_number 2014/7
_shelx_space_group_comment
;
The symmetry employed for this shelxl refinement is uniquely defined
by the following loop, which should always be used as a source of
symmetry information in preference to the above space-group names.
They are only intended as comments.
;
_reflns_odcompleteness_completeness 99.57
_reflns_odcompleteness_iscentric 1
_reflns_odcompleteness_theta 24.66
_olex2_refinement_description
;
1. Fixed Uiso
 At 1.2 times of:
  All C(H) groups, All N(H) groups
 At 1.5 times of:
  All C(H,H,H) groups
2. Uiso/Uaniso restraints and constraints
C9 \\sim C9A \\sim C11 \\sim C10 \\sim C10A \\sim C11A: within 2A with sigma of
0.04 and sigma for terminal atoms of 0.08
C9 \\sim C9A \\sim C11A \\sim C10 \\sim C10A \\sim C11: within 2A with sigma of
0.04 and sigma for terminal atoms of 0.08
C10 \\sim C9 \\sim C9A \\sim C10A: within 2A with sigma of 0.04 and sigma for
terminal atoms of 0.08
Uanis(C10) \\sim Ueq, Uanis(C11) \\sim Ueq, Uanis(N3) \\sim Ueq: with sigma of
0.01 and sigma for terminal atoms of 0.01
Uanis(C10) = Uanis(C10A)
Uanis(C11) = Uanis(C11A)
3. Others
 Sof(C9A)=Sof(H9A)=Sof(C10A)=Sof(H10d)=Sof(H10e)=Sof(H10f)=Sof(C11A)=Sof(H11d)=
 Sof(H11e)=Sof(H11f)=1-FVAR(1)
 Sof(C11)=Sof(H11a)=Sof(H11b)=Sof(H11c)=Sof(C9)=Sof(H9)=Sof(C10)=Sof(H10a)=
 Sof(H10b)=Sof(H10c)=FVAR(1)
4.a Aromatic/amide H refined with riding coordinates:
 C7(H7), N1(H1), C5(H5), C3(H3), C4(H4), C9(H9), C9A(H9A)
4.b Idealised Me refined as rotating group:
 C11(H11a,H11b,H11c), C10(H10a,H10b,H10c), C10A(H10d,H10e,H10f), C11A(H11d,
 H11e,H11f)
;
_olex2_date_sample_data_collection 2016-12-10
_olex2_submission_special_instructions 'No special instructions were received'
_oxdiff_exptl_absorpt_empirical_details
;
Empirical correction (ABSPACK) includes:
- Absorption correction using spherical harmonics
- Frame scaling
;
_oxdiff_exptl_absorpt_empirical_full_max 1.276
_oxdiff_exptl_absorpt_empirical_full_min 0.778

loop_
_space_group_symop_operation_xyz
'x, y, z'
'-x+1/2, -y, z+1/2'
'-x, y+1/2, -z+1/2'
'x+1/2, -y+1/2, -z'
'z, x, y'
'z+1/2, -x+1/2, -y'
'-z+1/2, -x, y+1/2'
'-z, x+1/2, -y+1/2'
'y, z, x'
'-y, z+1/2, -x+1/2'
'y+1/2, -z+1/2, -x'
'-y+1/2, -z, x+1/2'
'-x, -y, -z'
'x-1/2, y, -z-1/2'
'x, -y-1/2, z-1/2'
'-x-1/2, y-1/2, z'
'-z, -x, -y'
'-z-1/2, x-1/2, y'
'z-1/2, x, -y-1/2'
'z, -x-1/2, y-1/2'
'-y, -z, -x'
'y, -z-1/2, x-1/2'
'-y-1/2, z-1/2, x'
'y-1/2, z, -x-1/2'

loop_
_atom_site_label
_atom_site_type_symbol
_atom_site_fract_x
_atom_site_fract_y
_atom_site_fract_z
_atom_site_U_iso_or_equiv
_atom_site_adp_type
_atom_site_occupancy
_atom_site_site_symmetry_order
_atom_site_calc_flag
_atom_site_refinement_flags_posn
_atom_site_refinement_flags_adp
_atom_site_refinement_flags_occupancy
_atom_site_disorder_assembly
_atom_site_disorder_group
Eu1 Eu 0.60483(2) 0.60483(2) 0.60483(2) 0.02031(13) Uani 1 3 d S T P . .
O2 O 0.52195(14) 0.62132(14) 0.51145(14) 0.0230(6) Uani 1 1 d . . . . .
O1 O 0.62556(15) 0.66233(16) 0.49119(16) 0.0313(7) Uani 1 1 d . . . . .
O3 O 0.72329(18) 0.6295(2) 0.6001(2) 0.0561(11) Uani 1 1 d . . . . .
C1 C 0.5637(2) 0.65478(19) 0.4742(2) 0.0208(8) Uani 1 1 d . . . . .
N2 N 0.3760(2) 0.7217(2) 0.1937(2) 0.0379(10) Uani 1 1 d . . . . .
C7 C 0.4808(2) 0.6567(2) 0.3771(2) 0.0237(9) Uani 1 1 d . . . . .
H7 H 0.4588 0.6193 0.3971 0.028 Uiso 1 1 calc R . . . .
N1 N 0.3982(2) 0.6506(2) 0.2875(2) 0.0380(10) Uani 1 1 d . . . . .
H1 H 0.3857 0.6139 0.3086 0.046 Uiso 1 1 calc R . . . .
C2 C 0.5384(2) 0.6852(2) 0.4086(2) 0.0225(8) Uani 1 1 d . . . . .
C6 C 0.4559(2) 0.6841(2) 0.3160(2) 0.0276(9) Uani 1 1 d . . . . .
C5 C 0.4874(2) 0.7422(3) 0.2878(2) 0.0356(11) Uani 1 1 d . . . . .
H5 H 0.4700 0.7622 0.2480 0.043 Uiso 1 1 calc R . . . .
C3 C 0.5710(2) 0.7412(2) 0.3793(3) 0.0367(11) Uani 1 1 d . . . . .
H3 H 0.6101 0.7597 0.3995 0.044 Uiso 1 1 calc R . . . .
C8 C 0.3595(2) 0.6671(2) 0.2320(2) 0.0340(11) Uani 1 1 d . . . . .
C4 C 0.5447(3) 0.7694(3) 0.3196(3) 0.0459(14) Uani 1 1 d . . . . .
H4 H 0.5661 0.8077 0.3005 0.055 Uiso 1 1 calc R . . . .
Na1 Na 0.5000 0.5000 0.5000 0.0252(8) Uani 1 6 d S T P . .
N3 N 0.8292(3) 0.6481(4) 0.5671(4) 0.098(2) Uani 1 1 d . U . . .
C11 C 0.8221(11) 0.7104(10) 0.6389(10) 0.126(5) Uani 0.570(11) 1 d . U . A 1
H11A H 0.8206 0.7563 0.6208 0.189 Uiso 0.570(11) 1 calc GR . . A 1
H11B H 0.8612 0.7058 0.6687 0.189 Uiso 0.570(11) 1 calc GR . . A 1
H11C H 0.7809 0.7015 0.6645 0.189 Uiso 0.570(11) 1 calc GR . . A 1
C9 C 0.7737(6) 0.6276(6) 0.5614(6) 0.050(3) Uani 0.570(11) 1 d . U . A 1
H9 H 0.7654 0.6056 0.5198 0.060 Uiso 0.570(11) 1 calc R . . A 1
C10 C 0.8930(11) 0.6686(12) 0.5473(13) 0.115(6) Uani 0.570(11) 1 d . U . A 1
H10A H 0.8962 0.7178 0.5504 0.172 Uiso 0.570(11) 1 calc GR . . A 1
H10B H 0.9012 0.6544 0.5008 0.172 Uiso 0.570(11) 1 calc GR . . A 1
H10C H 0.9268 0.6482 0.5769 0.172 Uiso 0.570(11) 1 calc GR . . A 1
C9A C 0.7777(8) 0.6611(8) 0.6018(8) 0.052(4) Uani 0.430(11) 1 d . U . A 2
H9A H 0.7805 0.6982 0.6318 0.063 Uiso 0.430(11) 1 calc R . . A 2
C10A C 0.8845(16) 0.6919(16) 0.5772(18) 0.115(6) Uani 0.430(11) 1 d . U . A 2
H10D H 0.8719 0.7270 0.6095 0.172 Uiso 0.430(11) 1 calc GR . . A 2
H10E H 0.8970 0.7128 0.5343 0.172 Uiso 0.430(11) 1 calc GR . . A 2
H10F H 0.9228 0.6663 0.5948 0.172 Uiso 0.430(11) 1 calc GR . . A 2
C11A C 0.8241(15) 0.5815(13) 0.5218(14) 0.126(5) Uani 0.430(11) 1 d . U . A 2
H11D H 0.8446 0.5436 0.5459 0.189 Uiso 0.430(11) 1 calc GR . . A 2
H11E H 0.8478 0.5887 0.4792 0.189 Uiso 0.430(11) 1 calc GR . . A 2
H11F H 0.7767 0.5714 0.5127 0.189 Uiso 0.430(11) 1 calc GR . . A 2
O4 O 1.0000 0.5000 0.5000 0.210(12) Uani 1 6 d S T P . .

loop_
_atom_site_aniso_label
_atom_site_aniso_U_11
_atom_site_aniso_U_22
_atom_site_aniso_U_33
_atom_site_aniso_U_23
_atom_site_aniso_U_13
_atom_site_aniso_U_12
Eu1 0.02031(13) 0.02031(13) 0.02031(13) -0.00119(8) -0.00119(8) -0.00119(8)
O2 0.0198(14) 0.0261(14) 0.0230(14) 0.0056(12) -0.0002(11) -0.0025(12)
O1 0.0221(15) 0.0341(17) 0.0376(17) 0.0114(14) -0.0068(13) -0.0073(13)
O3 0.0230(18) 0.076(3) 0.070(3) 0.035(2) -0.0135(18) -0.0145(19)
C1 0.022(2) 0.0165(18) 0.024(2) 0.0011(15) 0.0001(16) -0.0019(15)
N2 0.039(2) 0.038(2) 0.037(2) 0.0139(18) -0.0170(18) -0.0154(18)
C7 0.022(2) 0.022(2) 0.027(2) 0.0045(16) -0.0008(17) -0.0052(16)
N1 0.040(2) 0.040(2) 0.033(2) 0.0179(18) -0.0161(18) -0.0176(19)
C2 0.023(2) 0.0212(19) 0.023(2) 0.0028(16) -0.0012(16) -0.0025(16)
C6 0.028(2) 0.028(2) 0.027(2) 0.0041(18) -0.0034(18) -0.0063(18)
C5 0.039(3) 0.039(3) 0.029(2) 0.014(2) -0.009(2) -0.013(2)
C3 0.036(3) 0.036(3) 0.038(3) 0.015(2) -0.014(2) -0.020(2)
C8 0.034(2) 0.036(3) 0.032(2) 0.011(2) -0.012(2) -0.011(2)
C4 0.048(3) 0.047(3) 0.043(3) 0.024(2) -0.016(2) -0.028(2)
Na1 0.0252(8) 0.0252(8) 0.0252(8) -0.0010(9) -0.0010(9) -0.0010(9)
N3 0.042(3) 0.143(6) 0.110(5) 0.069(5) -0.004(3) -0.015(4)
C11 0.135(9) 0.113(8) 0.130(8) 0.011(7) -0.037(7) -0.023(7)
C9 0.056(7) 0.055(6) 0.039(6) 0.015(5) 0.008(5) 0.010(5)
C10 0.083(7) 0.124(10) 0.138(11) 0.003(8) -0.003(8) -0.010(7)
C9A 0.068(10) 0.047(8) 0.041(8) -0.001(7) 0.004(7) 0.017(7)
C10A 0.083(7) 0.124(10) 0.138(11) 0.003(8) -0.003(8) -0.010(7)
C11A 0.135(9) 0.113(8) 0.130(8) 0.011(7) -0.037(7) -0.023(7)
O4 0.210(12) 0.210(12) 0.210(12) 0.035(11) -0.035(11) 0.035(11)

loop_
_atom_type_symbol
_atom_type_description
_atom_type_scat_dispersion_real
_atom_type_scat_dispersion_imag
_atom_type_scat_source
C C 0.0033 0.0016 'International Tables Vol C Tables 4.2.6.8 and 6.1.1.4'
H H 0.0000 0.0000 'International Tables Vol C Tables 4.2.6.8 and 6.1.1.4'
Eu Eu -0.1578 3.6682 'International Tables Vol C Tables 4.2.6.8 and 6.1.1.4'
N N 0.0061 0.0033 'International Tables Vol C Tables 4.2.6.8 and 6.1.1.4'
Na Na 0.0362 0.0249 'International Tables Vol C Tables 4.2.6.8 and 6.1.1.4'
O O 0.0106 0.0060 'International Tables Vol C Tables 4.2.6.8 and 6.1.1.4'

loop_
_geom_angle_atom_site_label_1
_geom_angle_atom_site_label_2
_geom_angle_atom_site_label_3
_geom_angle
_geom_angle_site_symmetry_1
_geom_angle_site_symmetry_3
O2 Eu1 O2 72.26(10) 9 5
O2 Eu1 O2 72.26(10) 9 .
O2 Eu1 O2 72.26(10) 5 .
O2 Eu1 O1 52.73(9) 9 9
O2 Eu1 O1 74.32(10) . 5
O2 Eu1 O1 121.85(10) . 9
O2 Eu1 O1 74.32(10) 5 9
O2 Eu1 O1 74.32(10) 9 .
O2 Eu1 O1 52.73(9) 5 5
O2 Eu1 O1 121.85(10) 5 .
O2 Eu1 O1 52.73(9) . .
O2 Eu1 O1 121.85(10) 9 5
O2 Eu1 C1 72.61(10) 9 .
O2 Eu1 C1 26.50(10) 5 5
O2 Eu1 C1 97.68(10) 5 .
O2 Eu1 C1 26.50(10) 9 9
O2 Eu1 C1 72.61(10) . 5
O2 Eu1 C1 72.61(10) 5 9
O2 Eu1 C1 97.68(10) . 9
O2 Eu1 C1 97.68(10) 9 5
O2 Eu1 C1 26.50(10) . .
O1 Eu1 O1 117.54(4) . 9
O1 Eu1 O1 117.54(4) . 5
O1 Eu1 O1 117.54(4) 9 5
O1 Eu1 C1 26.29(10) 9 9
O1 Eu1 C1 26.29(10) 5 5
O1 Eu1 C1 124.84(10) . 5
O1 Eu1 C1 124.84(10) 5 9
O1 Eu1 C1 124.84(10) 9 .
O1 Eu1 C1 95.51(11) 9 5
O1 Eu1 C1 95.50(11) 5 .
O1 Eu1 C1 95.51(11) . 9
O1 Eu1 C1 26.29(10) . .
O3 Eu1 O2 89.83(14) 5 .
O3 Eu1 O2 126.01(11) 9 9
O3 Eu1 O2 126.01(11) . .
O3 Eu1 O2 89.83(14) . 9
O3 Eu1 O2 149.82(12) 5 9
O3 Eu1 O2 89.82(14) 9 5
O3 Eu1 O2 126.01(11) 5 5
O3 Eu1 O2 149.82(12) . 5
O3 Eu1 O2 149.82(12) 9 .
O3 Eu1 O1 147.82(14) 5 9
O3 Eu1 O1 147.82(14) 9 .
O3 Eu1 O1 75.51(13) . 9
O3 Eu1 O1 73.59(11) . .
O3 Eu1 O1 75.50(13) 9 5
O3 Eu1 O1 73.59(11) 9 9
O3 Eu1 O1 147.82(14) . 5
O3 Eu1 O1 73.59(11) 5 5
O3 Eu1 O1 75.50(13) 5 .
O3 Eu1 O3 81.22(18) 9 .
O3 Eu1 O3 81.22(18) 9 5
O3 Eu1 O3 81.22(18) 5 .
O3 Eu1 C1 161.37(12) . 5
O3 Eu1 C1 80.58(14) . 9
O3 Eu1 C1 99.84(12) . .
O3 Eu1 C1 161.37(12) 9 .
O3 Eu1 C1 99.84(12) 5 5
O3 Eu1 C1 80.57(14) 5 .
O3 Eu1 C1 99.84(12) 9 9
O3 Eu1 C1 161.37(12) 5 9
O3 Eu1 C1 80.58(14) 9 5
C1 Eu1 C1 98.68(10) . 5
C1 Eu1 C1 98.68(10) 9 5
C1 Eu1 C1 98.68(10) . 9
C1 O2 Eu1 94.0(2) . .
C1 O2 Na1 124.3(2) . .
Na1 O2 Eu1 93.26(9) . .
C1 O1 Eu1 91.5(2) . .
C9 O3 Eu1 142.5(7) . .
C9A O3 Eu1 161.2(8) . .
O2 C1 Eu1 59.5(2) . .
O2 C1 C2 118.8(3) . .
O1 C1 Eu1 62.2(2) . .
O1 C1 O2 121.5(4) . .
O1 C1 C2 119.7(3) . .
C2 C1 Eu1 175.2(3) . .
C8 N2 C8 113.3(4) . 10_655
C2 C7 H7 119.8 . .
C6 C7 H7 119.8 . .
C6 C7 C2 120.3(4) . .
C6 N1 H1 114.9 . .
C8 N1 H1 114.9 . .
C8 N1 C6 130.3(4) . .
C7 C2 C1 119.0(4) . .
C3 C2 C1 121.0(4) . .
C3 C2 C7 120.0(4) . .
C7 C6 N1 115.9(4) . .
C7 C6 C5 119.6(4) . .
C5 C6 N1 124.5(4) . .
C6 C5 H5 120.4 . .
C4 C5 C6 119.2(4) . .
C4 C5 H5 120.4 . .
C2 C3 H3 120.3 . .
C4 C3 C2 119.3(4) . .
C4 C3 H3 120.3 . .
N2 C8 N2 126.7(4) . 7_564
N2 C8 N1 119.9(4) . .
N2 C8 N1 113.4(4) 7_564 .
C5 C4 C3 121.5(4) . .
C5 C4 H4 119.2 . .
C3 C4 H4 119.2 . .
Eu1 Na1 Eu1 180.0 13_666 .
O2 Na1 Eu1 43.83(6) 21_666 13_666
O2 Na1 Eu1 136.17(6) 9 13_666
O2 Na1 Eu1 136.17(6) 21_666 .
O2 Na1 Eu1 43.83(6) 17_666 13_666
O2 Na1 Eu1 43.83(6) 13_666 13_666
O2 Na1 Eu1 136.17(6) 5 13_666
O2 Na1 Eu1 43.83(6) . .
O2 Na1 Eu1 136.17(6) . 13_666
O2 Na1 Eu1 136.17(6) 17_666 .
O2 Na1 Eu1 136.17(6) 13_666 .
O2 Na1 Eu1 43.83(6) 5 .
O2 Na1 Eu1 43.83(6) 9 .
O2 Na1 O2 180.0 17_666 5
O2 Na1 O2 106.30(10) 21_666 5
O2 Na1 O2 73.70(10) . 9
O2 Na1 O2 73.70(10) 17_666 13_666
O2 Na1 O2 73.70(10) 9 5
O2 Na1 O2 106.30(10) 9 17_666
O2 Na1 O2 180.0 . 13_666
O2 Na1 O2 73.70(10) 21_666 13_666
O2 Na1 O2 73.70(10) . 5
O2 Na1 O2 106.30(10) . 21_666
O2 Na1 O2 180.00(3) 21_666 9
O2 Na1 O2 73.70(10) 21_666 17_666
O2 Na1 O2 106.30(10) 9 13_666
O2 Na1 O2 106.30(10) 13_666 5
O2 Na1 O2 106.30(10) . 17_666
C9 N3 C11 103.2(11) . .
C9 N3 C10 158.0(15) . .
C10 N3 C11 95.0(13) . .
C9A N3 C10A 115.1(18) . .
C9A N3 C11A 115.2(15) . .
C10A N3 C11A 129.6(18) . .
N3 C11 H11A 109.5 . .
N3 C11 H11B 109.5 . .
N3 C11 H11C 109.5 . .
H11A C11 H11B 109.5 . .
H11A C11 H11C 109.5 . .
H11B C11 H11C 109.5 . .
O3 C9 H9 113.9 . .
N3 C9 O3 132.2(13) . .
N3 C9 H9 113.9 . .
N3 C10 H10A 109.5 . .
N3 C10 H10B 109.5 . .
N3 C10 H10C 109.5 . .
H10A C10 H10B 109.5 . .
H10A C10 H10C 109.5 . .
H10B C10 H10C 109.5 . .
O3 C9A N3 125.6(15) . .
O3 C9A H9A 117.2 . .
N3 C9A H9A 117.2 . .
N3 C10A H10D 109.5 . .
N3 C10A H10E 109.5 . .
N3 C10A H10F 109.5 . .
H10D C10A H10E 109.5 . .
H10D C10A H10F 109.5 . .
H10E C10A H10F 109.5 . .
N3 C11A H11D 109.5 . .
N3 C11A H11E 109.5 . .
N3 C11A H11F 109.5 . .
H11D C11A H11E 109.5 . .
H11D C11A H11F 109.5 . .
H11E C11A H11F 109.5 . .

loop_
_geom_bond_atom_site_label_1
_geom_bond_atom_site_label_2
_geom_bond_distance
_geom_bond_site_symmetry_2
Eu1 O2 2.451(3) 9
Eu1 O2 2.451(3) 5
Eu1 O2 2.451(3) .
Eu1 O1 2.512(3) 9
Eu1 O1 2.512(3) 5
Eu1 O1 2.512(3) .
Eu1 O3 2.357(3) 9
Eu1 O3 2.357(3) 5
Eu1 O3 2.357(3) .
Eu1 C1 2.838(4) 9
Eu1 C1 2.838(4) 5
Eu1 C1 2.838(4) .
O2 C1 1.269(5) .
O2 Na1 2.410(3) .
O1 C1 1.257(5) .
O3 C9 1.238(11) .
O3 C9A 1.226(17) .
C1 C2 1.490(5) .
N2 C8 1.336(6) .
N2 C8 1.348(6) 10_655
C7 H7 0.9300 .
C7 C2 1.393(6) .
C7 C6 1.390(6) .
N1 H1 0.8600 .
N1 C6 1.412(5) .
N1 C8 1.356(6) .
C2 C3 1.386(6) .
C6 C5 1.398(6) .
C5 H5 0.9300 .
C5 C4 1.382(7) .
C3 H3 0.9300 .
C3 C4 1.383(7) .
C8 N2 1.348(6) 7_564
C4 H4 0.9300 .
Na1 Eu1 3.5340(3) 13_666
Na1 O2 2.410(3) 9
Na1 O2 2.410(3) 13_666
Na1 O2 2.410(3) 21_666
Na1 O2 2.410(3) 5
Na1 O2 2.410(3) 17_666
N3 C11 1.86(2) .
N3 C9 1.156(13) .
N3 C10 1.36(2) .
N3 C9A 1.235(16) .
N3 C10A 1.39(3) .
N3 C11A 1.57(3) .
C11 H11A 0.9600 .
C11 H11B 0.9600 .
C11 H11C 0.9600 .
C9 H9 0.9300 .
C10 H10A 0.9600 .
C10 H10B 0.9600 .
C10 H10C 0.9600 .
C9A H9A 0.9300 .
C10A H10D 0.9600 .
C10A H10E 0.9600 .
C10A H10F 0.9600 .
C11A H11D 0.9600 .
C11A H11E 0.9600 .
C11A H11F 0.9600 .

loop_
_geom_torsion_atom_site_label_1
_geom_torsion_atom_site_label_2
_geom_torsion_atom_site_label_3
_geom_torsion_atom_site_label_4
_geom_torsion
_geom_torsion_site_symmetry_1
_geom_torsion_site_symmetry_4
Eu1 O2 C1 O1 5.5(4) . .
Eu1 O2 C1 C2 -174.9(3) . .
Eu1 O1 C1 O2 -5.4(4) . .
Eu1 O1 C1 C2 175.0(3) . .
Eu1 O3 C9 N3 172.5(7) . .
Eu1 O3 C9A N3 -147.8(15) . .
O2 C1 C2 C7 -23.7(6) . .
O2 C1 C2 C3 155.7(4) . .
O1 C1 C2 C7 155.9(4) . .
O1 C1 C2 C3 -24.7(6) . .
C1 C2 C3 C4 -177.9(5) . .
C7 C2 C3 C4 1.6(7) . .
C7 C6 C5 C4 2.8(7) . .
N1 C6 C5 C4 -178.4(5) . .
C2 C7 C6 N1 178.6(4) . .
C2 C7 C6 C5 -2.6(7) . .
C2 C3 C4 C5 -1.3(9) . .
C6 C7 C2 C1 179.8(4) . .
C6 C7 C2 C3 0.4(7) . .
C6 N1 C8 N2 -177.6(5) . 7_564
C6 N1 C8 N2 2.7(9) . .
C6 C5 C4 C3 -0.9(9) . .
C8 N2 C8 N2 0.5(11) 10_655 7_564
C8 N2 C8 N1 -179.7(3) 10_655 .
C8 N1 C6 C7 174.9(5) . .
C8 N1 C6 C5 -3.9(8) . .
Na1 O2 C1 Eu1 -96.7(2) . .
Na1 O2 C1 O1 -91.2(4) . .
Na1 O2 C1 C2 88.4(4) . .
C11 N3 C9 O3 -17.0(15) . .
C10 N3 C9 O3 -162(3) . .
C10A N3 C9A O3 179.0(19) . .
C11A N3 C9A O3 -5(2) . .
